data_4084162
loop_
_publ_author_name
'Sola\<rov\'a, Hana'
'C\'isa\<rov\'a, Ivana'
'\<St\<epni\<cka, Petr'

_publ_section_title
;
 Synthesis, Structural Characterization, and Catalytic Evaluation of
 Phosphinoferrocene Ligands Bearing Extended Urea-Amide Substituents
;
_journal_issue 15
_journal_name_full Organometallics
_journal_page_first 4131
_journal_paper_doi 10.1021/om5006758
_journal_volume 33
_journal_year 2014
_chemical_formula_moiety 'C13 H9 N O3'
_chemical_formula_sum 'C13 H9 N O3'
_chemical_formula_weight 227.21
_chemical_name_systematic (4-nitrophenyl)phenylmethanone
_space_group_crystal_system monoclinic
_space_group_IT_number 14
_space_group_name_Hall '-P 2yn'
_space_group_name_H-M_alt 'P 1 21/n 1'
_atom_sites_solution_hydrogens geom
_atom_sites_solution_primary direct
_atom_sites_solution_secondary difmap
_audit_creation_method SHELXL-97
_cell_angle_alpha 90.00
_cell_angle_beta 90.575(2)
_cell_angle_gamma 90.00
_cell_formula_units_Z 4
_cell_length_a 3.9190(2)
_cell_length_b 23.0512(11)
_cell_length_c 11.5262(5)
_cell_measurement_reflns_used 1806
_cell_measurement_temperature 150(2)
_cell_measurement_theta_max 27.24
_cell_measurement_theta_min 3.19
_cell_volume 1041.20(9)
_computing_cell_refinement 'Bruker SAINT'
_computing_data_collection 'Bruker APEX2'
_computing_data_reduction 'Bruker SAINT'
_computing_molecular_graphics 'PLATON (Spek, 2003)'
_computing_publication_material 'PLATON (Spek, 2003)'
_computing_structure_refinement 'SHELXL-97 (Sheldrick, 2008)'
_computing_structure_solution 'SHELXS-97 (Sheldrick, 2008)'
_diffrn_ambient_temperature 150(2)
_diffrn_measured_fraction_theta_full 1.000
_diffrn_measured_fraction_theta_max 1.000
_diffrn_measurement_device_type 'Bruker APEX-II CCD'
_diffrn_measurement_method '\f and \w scans'
_diffrn_radiation_monochromator graphite
_diffrn_radiation_source 'fine-focus sealed tube'
_diffrn_radiation_type MoK\a
_diffrn_radiation_wavelength 0.71073
_diffrn_reflns_av_R_equivalents 0.0277
_diffrn_reflns_av_sigmaI/netI 0.0365
_diffrn_reflns_limit_h_max 4
_diffrn_reflns_limit_h_min -5
_diffrn_reflns_limit_k_max 29
_diffrn_reflns_limit_k_min -29
_diffrn_reflns_limit_l_max 14
_diffrn_reflns_limit_l_min -14
_diffrn_reflns_number 7059
_diffrn_reflns_theta_full 27.49
_diffrn_reflns_theta_max 27.49
_diffrn_reflns_theta_min 1.77
_exptl_absorpt_coefficient_mu 0.105
_exptl_absorpt_correction_T_max 0.990
_exptl_absorpt_correction_T_min 0.958
_exptl_absorpt_correction_type multi-scan
_exptl_absorpt_process_details 'SADABS V2012/1 (Bruker AXS Inc.)'
_exptl_crystal_colour colorless
_exptl_crystal_density_diffrn 1.449
_exptl_crystal_density_method 'not measured'
_exptl_crystal_description plate
_exptl_crystal_F_000 472
_exptl_crystal_size_max 0.41
_exptl_crystal_size_mid 0.30
_exptl_crystal_size_min 0.10
_refine_diff_density_max 0.277
_refine_diff_density_min -0.281
_refine_diff_density_rms 0.048
_refine_ls_extinction_method none
_refine_ls_goodness_of_fit_ref 1.021
_refine_ls_hydrogen_treatment constr
_refine_ls_matrix_type full
_refine_ls_number_parameters 154
_refine_ls_number_reflns 2367
_refine_ls_number_restraints 0
_refine_ls_restrained_S_all 1.021
_refine_ls_R_factor_all 0.0683
_refine_ls_R_factor_gt 0.0445
_refine_ls_shift/su_max 0.001
_refine_ls_shift/su_mean 0.000
_refine_ls_structure_factor_coef Fsqd
_refine_ls_weighting_details 'calc w=1/[\s^2^(Fo^2^)+(0.0420P)^2^+0.4596P] where P=(Fo^2^+2Fc^2^)/3'
_refine_ls_weighting_scheme calc
_refine_ls_wR_factor_gt 0.0970
_refine_ls_wR_factor_ref 0.1113
_reflns_number_gt 1764
_reflns_number_total 2367
_reflns_threshold_expression >2sigma(I)
_cod_data_source_file om5006758_si_002.cif
_cod_data_source_block nbf
_cod_depositor_comments
;
The following automatic conversions were performed:
'_atom_site_symetry_multiplicity' tag replaced with
'_atom_site_symmetry_multiplicity'.

Automatic conversion script
Id: cif_correct_tags 1440 2010-10-19 06:21:57Z saulius 

 Adding full bibliography for 4084154--4084163.cif.
;
_cod_database_code 4084162

loop_
_space_group_symop_id
_space_group_symop_operation_xyz
1 'x, y, z'
2 '-x+1/2, y+1/2, -z+1/2'
3 '-x, -y, -z'
4 'x-1/2, -y-1/2, z-1/2'

loop_
_atom_site_label
_atom_site_type_symbol
_atom_site_fract_x
_atom_site_fract_y
_atom_site_fract_z
_atom_site_U_iso_or_equiv
_atom_site_adp_type
_atom_site_occupancy
_atom_site_symmetry_multiplicity
_atom_site_calc_flag
_atom_site_refinement_flags
O1 O 0.4401(4) 0.23420(6) 1.16154(9) 0.0378(4) Uani 1 1 d .
N1 N 0.5897(4) 0.45774(7) 0.84312(14) 0.0343(4) Uani 1 1 d .
O2 O 0.4519(5) 0.46522(6) 0.74877(14) 0.0587(5) Uani 1 1 d .
O3 O 0.7564(5) 0.49480(7) 0.89278(14) 0.0610(5) Uani 1 1 d .
C1 C 0.4784(4) 0.23457(7) 1.05617(13) 0.0233(4) Uani 1 1 d .
C2 C 0.5134(4) 0.29197(7) 0.99626(13) 0.0217(3) Uani 1 1 d .
C3 C 0.6710(4) 0.33736(8) 1.05663(13) 0.0253(4) Uani 1 1 d .
H3 H 0.7607 0.3307 1.1323 0.030 Uiso 1 1 calc R
C4 C 0.6983(4) 0.39180(8) 1.00771(14) 0.0278(4) Uani 1 1 d .
H4 H 0.8095 0.4225 1.0479 0.033 Uiso 1 1 calc R
C5 C 0.5583(4) 0.40019(7) 0.89812(14) 0.0251(4) Uani 1 1 d .
C6 C 0.3932(4) 0.35688(7) 0.83702(13) 0.0237(4) Uani 1 1 d .
H6 H 0.2950 0.3644 0.7628 0.028 Uiso 1 1 calc R
C7 C 0.3737(4) 0.30227(7) 0.88619(13) 0.0220(3) Uani 1 1 d .
H7 H 0.2648 0.2716 0.8450 0.026 Uiso 1 1 calc R
C8 C 0.4885(4) 0.17933(7) 0.98956(13) 0.0209(3) Uani 1 1 d .
C9 C 0.6362(4) 0.17448(7) 0.88016(13) 0.0223(3) Uani 1 1 d .
H9 H 0.7300 0.2077 0.8437 0.027 Uiso 1 1 calc R
C10 C 0.6457(4) 0.12118(8) 0.82497(14) 0.0268(4) Uani 1 1 d .
H10 H 0.7503 0.1179 0.7513 0.032 Uiso 1 1 calc R
C11 C 0.5039(5) 0.07270(8) 0.87631(15) 0.0307(4) Uani 1 1 d .
H11 H 0.5073 0.0364 0.8373 0.037 Uiso 1 1 calc R
C12 C 0.3566(5) 0.07720(8) 0.98494(15) 0.0309(4) Uani 1 1 d .
H12 H 0.2595 0.0439 1.0203 0.037 Uiso 1 1 calc R
C13 C 0.3508(4) 0.12978(8) 1.04147(14) 0.0262(4) Uani 1 1 d .
H13 H 0.2527 0.1325 1.1163 0.031 Uiso 1 1 calc R

loop_
_atom_site_aniso_label
_atom_site_aniso_U_11
_atom_site_aniso_U_22
_atom_site_aniso_U_33
_atom_site_aniso_U_23
_atom_site_aniso_U_13
_atom_site_aniso_U_12
O1 0.0576(9) 0.0394(8) 0.0166(6) -0.0004(5) 0.0013(6) -0.0010(7)
N1 0.0367(9) 0.0257(8) 0.0407(9) 0.0004(7) 0.0104(7) 0.0022(7)
O2 0.0778(12) 0.0360(9) 0.0620(10) 0.0180(7) -0.0165(9) -0.0005(8)
O3 0.0879(13) 0.0359(9) 0.0593(10) 0.0005(7) -0.0018(9) -0.0273(9)
C1 0.0213(8) 0.0297(9) 0.0190(7) 0.0014(7) -0.0013(6) 0.0011(7)
C2 0.0187(8) 0.0269(9) 0.0195(7) -0.0027(6) 0.0015(6) 0.0026(7)
C3 0.0252(9) 0.0309(10) 0.0196(7) -0.0059(7) -0.0005(6) 0.0011(7)
C4 0.0263(9) 0.0278(9) 0.0293(9) -0.0099(7) 0.0028(7) -0.0022(7)
C5 0.0235(9) 0.0222(9) 0.0298(8) -0.0016(7) 0.0078(7) 0.0031(7)
C6 0.0213(8) 0.0281(9) 0.0219(7) -0.0001(7) 0.0015(6) 0.0042(7)
C7 0.0206(8) 0.0255(9) 0.0198(7) -0.0041(6) 0.0005(6) -0.0008(7)
C8 0.0186(8) 0.0241(9) 0.0199(7) 0.0028(6) -0.0040(6) 0.0011(6)
C9 0.0214(8) 0.0248(9) 0.0206(7) 0.0038(6) -0.0011(6) 0.0008(7)
C10 0.0264(9) 0.0315(10) 0.0223(8) -0.0002(7) -0.0021(7) 0.0059(7)
C11 0.0322(10) 0.0242(9) 0.0355(9) -0.0026(7) -0.0075(8) 0.0039(8)
C12 0.0299(9) 0.0250(10) 0.0378(10) 0.0096(7) -0.0048(8) -0.0010(7)
C13 0.0230(8) 0.0315(10) 0.0241(8) 0.0072(7) -0.0009(7) 0.0013(7)

loop_
_atom_type_symbol
_atom_type_description
_atom_type_scat_dispersion_real
_atom_type_scat_dispersion_imag
_atom_type_scat_source
C C 0.0033 0.0016 'International Tables Vol C Tables 4.2.6.8 and 6.1.1.4'
H H 0.0000 0.0000 'International Tables Vol C Tables 4.2.6.8 and 6.1.1.4'
N N 0.0061 0.0033 'International Tables Vol C Tables 4.2.6.8 and 6.1.1.4'
O O 0.0106 0.0060 'International Tables Vol C Tables 4.2.6.8 and 6.1.1.4'

loop_
_geom_angle_atom_site_label_1
_geom_angle_atom_site_label_2
_geom_angle_atom_site_label_3
_geom_angle
O3 N1 O2 123.42(17)
O3 N1 C5 118.44(16)
O2 N1 C5 118.12(16)
O1 C1 C8 120.64(15)
O1 C1 C2 118.38(15)
C8 C1 C2 120.98(13)
C7 C2 C3 119.49(15)
C7 C2 C1 122.10(14)
C3 C2 C1 118.26(14)
C4 C3 C2 120.86(15)
C4 C3 H3 119.6
C2 C3 H3 119.6
C3 C4 C5 117.89(15)
C3 C4 H4 121.1
C5 C4 H4 121.1
C6 C5 C4 122.95(16)
C6 C5 N1 118.16(15)
C4 C5 N1 118.89(15)
C5 C6 C7 118.50(15)
C5 C6 H6 120.7
C7 C6 H6 120.7
C6 C7 C2 120.27(15)
C6 C7 H7 119.9
C2 C7 H7 119.9
C9 C8 C13 119.04(15)
C9 C8 C1 123.20(15)
C13 C8 C1 117.74(14)
C10 C9 C8 119.93(15)
C10 C9 H9 120.0
C8 C9 H9 120.0
C11 C10 C9 120.50(16)
C11 C10 H10 119.7
C9 C10 H10 119.7
C10 C11 C12 119.87(16)
C10 C11 H11 120.1
C12 C11 H11 120.1
C13 C12 C11 120.12(16)
C13 C12 H12 119.9
C11 C12 H12 119.9
C12 C13 C8 120.52(16)
C12 C13 H13 119.7
C8 C13 H13 119.7

loop_
_geom_bond_atom_site_label_1
_geom_bond_atom_site_label_2
_geom_bond_distance
O1 C1 1.2254(18)
N1 O3 1.215(2)
N1 O2 1.222(2)
N1 C5 1.476(2)
C1 C8 1.488(2)
C1 C2 1.499(2)
C2 C7 1.397(2)
C2 C3 1.397(2)
C3 C4 1.380(2)
C3 H3 0.9500
C4 C5 1.386(2)
C4 H4 0.9500
C5 C6 1.379(2)
C6 C7 1.383(2)
C6 H6 0.9500
C7 H7 0.9500
C8 C9 1.397(2)
C8 C13 1.400(2)
C9 C10 1.384(2)
C9 H9 0.9500
C10 C11 1.384(3)
C10 H10 0.9500
C11 C12 1.388(3)
C11 H11 0.9500
C12 C13 1.376(3)
C12 H12 0.9500
C13 H13 0.9500

loop_
_geom_torsion_atom_site_label_1
_geom_torsion_atom_site_label_2
_geom_torsion_atom_site_label_3
_geom_torsion_atom_site_label_4
_geom_torsion
O1 C1 C2 C7 -143.33(17)
C8 C1 C2 C7 36.4(2)
O1 C1 C2 C3 32.2(2)
C8 C1 C2 C3 -148.00(15)
C7 C2 C3 C4 -1.7(2)
C1 C2 C3 C4 -177.40(15)
C2 C3 C4 C5 1.3(3)
C3 C4 C5 C6 0.4(3)
C3 C4 C5 N1 -178.90(15)
O3 N1 C5 C6 -174.66(17)
O2 N1 C5 C6 3.9(2)
O3 N1 C5 C4 4.6(2)
O2 N1 C5 C4 -176.78(17)
C4 C5 C6 C7 -1.6(3)
N1 C5 C6 C7 177.66(15)
C5 C6 C7 C2 1.2(2)
C3 C2 C7 C6 0.4(2)
C1 C2 C7 C6 175.95(15)
O1 C1 C8 C9 -158.75(16)
C2 C1 C8 C9 21.5(2)
O1 C1 C8 C13 19.4(2)
C2 C1 C8 C13 -160.32(15)
C13 C8 C9 C10 -0.2(2)
C1 C8 C9 C10 177.94(15)
C8 C9 C10 C11 1.3(2)
C9 C10 C11 C12 -1.2(3)
C10 C11 C12 C13 0.1(3)
C11 C12 C13 C8 0.9(3)
C9 C8 C13 C12 -0.9(2)
C1 C8 C13 C12 -179.13(15)
